data_4062180
loop_
_publ_author_name
'Guan, Hairong'
'Iimura, Masanori'
'Magee, Matthew P.'
'Norton, Jack R.'
'Janak, Kevin E.'

_publ_section_title
;
 Effect of Chelate Ring Size on the Rate of Hydride Transfer from CpRu(P-P)H
 (P-P = Chelating Diphosphine) to an Iminium Cation
;
_journal_issue 20
_journal_name_full Organometallics
_journal_page_first 4084
_journal_page_last 4089
_journal_paper_doi 10.1021/om0303404
_journal_volume 22
_journal_year 2003
_chemical_formula_sum 'C31 H30 Cl2 P2 Ru'
_chemical_formula_weight 636.46
_space_group_IT_number 14
_symmetry_cell_setting monoclinic
_symmetry_space_group_name_Hall '-P 2ybc'
_symmetry_space_group_name_H-M 'P 1 21/c 1'
_cell_angle_alpha 90.00
_cell_angle_beta 95.2370(10)
_cell_angle_gamma 90.00
_cell_formula_units_Z 4
_cell_length_a 9.7901(5)
_cell_length_b 17.0869(10)
_cell_length_c 17.2365(10)
_cell_measurement_temperature 293(2)
_cell_volume 2871.3(3)
_diffrn_ambient_temperature 293(2)
_exptl_crystal_density_diffrn 1.472
_cod_depositor_comments
;
The following automatic conversions were performed:
'_symmetry_cell_setting' value 'Monoclinic' changed to 'monoclinic'
according to '/home/saulius/struct/CIF-dictionaries/cif_core.dic'
dictionary named 'cif_core.dic' version 2.4.1 from 2010-06-29.

Automatic conversion script
Id: cif_fix_enum 1527 2010-12-29 10:47:43Z saulius 
;
_cod_original_sg_symbol_H-M 'P 21/c'
_cod_database_code 4062180

loop_
_symmetry_equiv_pos_as_xyz
'x, y, z'
'-x, y+1/2, -z+1/2'
'-x, -y, -z'
'x, -y-1/2, z-1/2'

loop_
_atom_site_label
_atom_site_type_symbol
_atom_site_fract_x
_atom_site_fract_y
_atom_site_fract_z
_atom_site_U_iso_or_equiv
_atom_site_adp_type
_atom_site_occupancy
_atom_site_symmetry_multiplicity
_atom_site_calc_flag
_atom_site_refinement_flags
_atom_site_disorder_assembly
_atom_site_disorder_group
Ru Ru 0.88287(3) 0.193030(18) 0.116788(18) 0.03490(12) Uani 1 1 d . . .
P1 P 0.66348(9) 0.21537(6) 0.13786(5) 0.0316(2) Uani 1 1 d . . .
P2 P 0.75374(8) 0.10015(6) 0.05464(5) 0.0309(2) Uani 1 1 d . . .
Cl1 Cl -0.1144(2) 0.64220(15) 0.06981(12) 0.1283(8) Uani 1 1 d . . .
Cl2 Cl 0.0835(5) 0.5278(3) 0.1123(2) 0.265(3) Uani 1 1 d . . .
C81 C 0.0459(8) 0.6237(6) 0.0676(5) 0.150(4) Uani 1 1 d . . .
H81A H 0.1001 0.6638 0.0958 0.179 Uiso 1 1 calc R . .
H81B H 0.0694 0.6234 0.0141 0.179 Uiso 1 1 calc R . .
H1 H 0.824(4) 0.238(3) 0.030(2) 0.057(12) Uiso 1 1 d . . .
C11 C 1.0948(4) 0.1427(3) 0.1360(3) 0.0573(12) Uani 1 1 d . . .
H11A H 1.1248 0.0931 0.1146 0.069 Uiso 1 1 calc R . .
C12 C 1.0466(4) 0.1525(3) 0.2095(3) 0.0612(13) Uani 1 1 d . . .
H12A H 1.0367 0.1113 0.2482 0.073 Uiso 1 1 calc R . .
C13 C 1.0226(4) 0.2329(4) 0.2194(3) 0.0679(15) Uani 1 1 d . . .
H13A H 0.9938 0.2576 0.2666 0.082 Uiso 1 1 calc R . .
C14 C 1.0578(5) 0.2724(3) 0.1528(4) 0.0710(15) Uani 1 1 d . . .
H14A H 1.0602 0.3292 0.1454 0.085 Uiso 1 1 calc R . .
C15 C 1.1025(4) 0.2147(3) 0.1013(3) 0.0635(14) Uani 1 1 d . . .
H15A H 1.1404 0.2251 0.0516 0.076 Uiso 1 1 calc R . .
C21 C 0.7636(3) 0.0814(2) -0.0489(2) 0.0323(7) Uani 1 1 d . . .
C22 C 0.8919(4) 0.0892(3) -0.0775(2) 0.0427(9) Uani 1 1 d . . .
H22A H 0.9676 0.1032 -0.0439 0.051 Uiso 1 1 calc R . .
C23 C 0.9073(4) 0.0762(3) -0.1558(2) 0.0523(11) Uani 1 1 d . . .
H23A H 0.9932 0.0810 -0.1744 0.063 Uiso 1 1 calc R . .
C24 C 0.7944(4) 0.0560(3) -0.2061(2) 0.0504(11) Uani 1 1 d . . .
H24A H 0.8047 0.0468 -0.2585 0.060 Uiso 1 1 calc R . .
C25 C 0.6664(4) 0.0493(3) -0.1789(2) 0.0476(10) Uani 1 1 d . . .
H25A H 0.5905 0.0367 -0.2131 0.057 Uiso 1 1 calc R . .
C26 C 0.6515(4) 0.0616(2) -0.1004(2) 0.0410(9) Uani 1 1 d . . .
H26A H 0.5655 0.0565 -0.0821 0.049 Uiso 1 1 calc R . .
C31 C 0.5922(4) 0.1947(2) 0.2309(2) 0.0347(8) Uani 1 1 d . . .
C32 C 0.6632(4) 0.2237(3) 0.2988(2) 0.0482(10) Uani 1 1 d . . .
H32A H 0.7446 0.2511 0.2957 0.058 Uiso 1 1 calc R . .
C33 C 0.6133(5) 0.2122(3) 0.3710(3) 0.0572(12) Uani 1 1 d . . .
H33A H 0.6609 0.2323 0.4158 0.069 Uiso 1 1 calc R . .
C34 C 0.4940(5) 0.1712(3) 0.3760(3) 0.0556(12) Uani 1 1 d . . .
H34A H 0.4614 0.1626 0.4243 0.067 Uiso 1 1 calc R . .
C35 C 0.4230(5) 0.1431(3) 0.3101(3) 0.0571(12) Uani 1 1 d . . .
H35A H 0.3418 0.1157 0.3138 0.069 Uiso 1 1 calc R . .
C36 C 0.4700(4) 0.1547(2) 0.2378(2) 0.0461(10) Uani 1 1 d . . .
H36A H 0.4197 0.1357 0.1934 0.055 Uiso 1 1 calc R . .
C41 C 0.7382(3) 0.0016(2) 0.0957(2) 0.0331(8) Uani 1 1 d . . .
C42 C 0.7302(4) -0.0042(3) 0.1758(2) 0.0459(10) Uani 1 1 d . . .
H42A H 0.7353 0.0409 0.2061 0.055 Uiso 1 1 calc R . .
C43 C 0.7148(5) -0.0755(3) 0.2108(3) 0.0544(11) Uani 1 1 d . . .
H43A H 0.7083 -0.0781 0.2642 0.065 Uiso 1 1 calc R . .
C44 C 0.7090(4) -0.1432(3) 0.1671(3) 0.0556(12) Uani 1 1 d . . .
H44A H 0.6986 -0.1914 0.1910 0.067 Uiso 1 1 calc R . .
C45 C 0.7186(4) -0.1394(3) 0.0879(3) 0.0480(10) Uani 1 1 d . . .
H45A H 0.7158 -0.1850 0.0583 0.058 Uiso 1 1 calc R . .
C46 C 0.7325(4) -0.0676(2) 0.0524(2) 0.0399(9) Uani 1 1 d . . .
H46A H 0.7382 -0.0653 -0.0011 0.048 Uiso 1 1 calc R . .
C51 C 0.5803(4) 0.3096(2) 0.1146(2) 0.0344(8) Uani 1 1 d . . .
C52 C 0.6614(4) 0.3748(2) 0.1046(2) 0.0428(9) Uani 1 1 d . . .
H52A H 0.7563 0.3697 0.1069 0.051 Uiso 1 1 calc R . .
C53 C 0.6013(5) 0.4472(3) 0.0914(3) 0.0562(11) Uani 1 1 d . . .
H53A H 0.6562 0.4910 0.0865 0.067 Uiso 1 1 calc R . .
C54 C 0.4596(5) 0.4553(3) 0.0852(3) 0.0550(11) Uani 1 1 d . . .
H54A H 0.4199 0.5043 0.0765 0.066 Uiso 1 1 calc R . .
C55 C 0.3783(4) 0.3904(3) 0.0922(2) 0.0500(10) Uani 1 1 d . . .
H55A H 0.2833 0.3953 0.0862 0.060 Uiso 1 1 calc R . .
C56 C 0.4381(4) 0.3177(2) 0.1080(2) 0.0420(9) Uani 1 1 d . . .
H56A H 0.3829 0.2742 0.1142 0.050 Uiso 1 1 calc R . .
C61 C 0.5835(3) 0.1449(2) 0.0657(2) 0.0342(8) Uani 1 1 d . . .
H61A H 0.5423 0.1694 0.0185 0.041 Uiso 1 1 calc R . .
H61B H 0.5193 0.1094 0.0871 0.041 Uiso 1 1 calc R . .

loop_
_atom_site_aniso_label
_atom_site_aniso_U_11
_atom_site_aniso_U_22
_atom_site_aniso_U_33
_atom_site_aniso_U_23
_atom_site_aniso_U_13
_atom_site_aniso_U_12
Ru 0.02722(16) 0.03834(19) 0.03881(19) -0.00468(13) 0.00123(11) -0.00630(12)
P1 0.0300(4) 0.0318(5) 0.0329(5) -0.0027(4) 0.0030(4) -0.0041(4)
P2 0.0260(4) 0.0343(5) 0.0324(5) -0.0041(4) 0.0023(3) -0.0021(4)
Cl1 0.1159(15) 0.165(2) 0.1045(14) 0.0381(14) 0.0123(11) 0.0363(14)
Cl2 0.345(5) 0.267(4) 0.170(3) -0.056(3) -0.050(3) 0.227(4)
C81 0.095(5) 0.247(12) 0.106(6) 0.014(7) 0.008(4) -0.071(7)
C11 0.0313(19) 0.075(3) 0.064(3) -0.006(3) -0.0060(19) 0.006(2)
C12 0.049(2) 0.080(4) 0.052(3) 0.010(3) -0.011(2) -0.002(2)
C13 0.043(2) 0.097(4) 0.061(3) -0.030(3) -0.010(2) -0.009(3)
C14 0.046(3) 0.054(3) 0.107(5) -0.002(3) -0.019(3) -0.022(2)
C15 0.033(2) 0.091(4) 0.067(3) 0.007(3) 0.006(2) -0.016(2)
C21 0.0315(16) 0.0321(19) 0.0335(19) 0.0011(15) 0.0043(14) -0.0008(14)
C22 0.0320(18) 0.058(3) 0.038(2) -0.0001(19) 0.0040(15) 0.0016(17)
C23 0.041(2) 0.073(3) 0.045(2) 0.005(2) 0.0141(18) 0.001(2)
C24 0.057(2) 0.061(3) 0.034(2) 0.0010(19) 0.0100(19) 0.009(2)
C25 0.046(2) 0.059(3) 0.036(2) -0.0066(19) -0.0048(17) 0.004(2)
C26 0.0328(18) 0.046(2) 0.044(2) -0.0039(18) 0.0034(16) -0.0018(16)
C31 0.0382(18) 0.0295(18) 0.037(2) 0.0004(15) 0.0062(15) 0.0016(15)
C32 0.049(2) 0.053(3) 0.043(2) -0.006(2) 0.0037(18) -0.006(2)
C33 0.072(3) 0.060(3) 0.040(2) -0.005(2) 0.003(2) 0.008(2)
C34 0.075(3) 0.049(3) 0.045(3) 0.008(2) 0.023(2) 0.009(2)
C35 0.061(3) 0.056(3) 0.057(3) 0.006(2) 0.022(2) -0.008(2)
C36 0.050(2) 0.047(2) 0.043(2) 0.0002(19) 0.0089(18) -0.0092(19)
C41 0.0253(15) 0.038(2) 0.036(2) 0.0014(16) 0.0028(14) -0.0016(14)
C42 0.048(2) 0.049(3) 0.041(2) 0.0009(19) 0.0061(18) -0.0001(19)
C43 0.057(3) 0.061(3) 0.046(2) 0.012(2) 0.009(2) 0.001(2)
C44 0.043(2) 0.052(3) 0.071(3) 0.025(2) -0.002(2) -0.003(2)
C45 0.039(2) 0.038(2) 0.066(3) -0.002(2) -0.0001(19) -0.0028(17)
C46 0.0377(19) 0.040(2) 0.042(2) -0.0004(17) 0.0010(16) -0.0026(16)
C51 0.0403(18) 0.036(2) 0.0271(17) -0.0032(15) 0.0040(14) -0.0004(16)
C52 0.045(2) 0.040(2) 0.042(2) 0.0027(18) 0.0005(17) -0.0058(18)
C53 0.074(3) 0.038(2) 0.056(3) 0.005(2) 0.005(2) -0.007(2)
C54 0.079(3) 0.041(2) 0.045(2) 0.0085(19) 0.008(2) 0.016(2)
C55 0.051(2) 0.054(3) 0.046(2) 0.004(2) 0.0105(19) 0.013(2)
C56 0.042(2) 0.039(2) 0.046(2) 0.0004(18) 0.0083(17) 0.0019(17)
C61 0.0286(16) 0.037(2) 0.0367(19) -0.0056(16) 0.0019(14) -0.0016(15)

loop_
_geom_bond_atom_site_label_1
_geom_bond_atom_site_label_2
_geom_bond_distance
_geom_bond_site_symmetry_2
_geom_bond_publ_flag
Ru C15 2.222(4) . ?
Ru C14 2.227(4) . ?
Ru P2 2.2399(9) . ?
Ru C13 2.241(4) . ?
Ru C11 2.243(4) . ?
Ru P1 2.2435(9) . ?
Ru C12 2.266(4) . ?
P1 C51 1.831(4) . ?
P1 C31 1.841(4) . ?
P1 C61 1.853(4) . ?
P1 P2 2.6357(13) . ?
P2 C21 1.824(4) . ?
P2 C41 1.838(4) . ?
P2 C61 1.859(3) . ?
Cl1 C81 1.605(8) . ?
Cl2 C81 1.834(11) . ?
C11 C15 1.372(7) . ?
C11 C12 1.403(7) . ?
C12 C13 1.407(8) . ?
C13 C14 1.402(8) . ?
C14 C15 1.421(8) . ?
C21 C26 1.389(5) . ?
C21 C22 1.396(5) . ?
C22 C23 1.390(6) . ?
C23 C24 1.385(6) . ?
C24 C25 1.381(6) . ?
C25 C26 1.391(5) . ?
C31 C36 1.392(5) . ?
C31 C32 1.395(5) . ?
C32 C33 1.392(6) . ?
C33 C34 1.372(7) . ?
C34 C35 1.363(6) . ?
C35 C36 1.381(6) . ?
C41 C42 1.394(5) . ?
C41 C46 1.397(5) . ?
C42 C43 1.374(6) . ?
C43 C44 1.378(7) . ?
C44 C45 1.379(6) . ?
C45 C46 1.384(6) . ?
C51 C52 1.388(5) . ?
C51 C56 1.394(5) . ?
C52 C53 1.381(6) . ?
C53 C54 1.388(7) . ?
C54 C55 1.376(6) . ?
C55 C56 1.391(6) . ?
